data_7055247
loop_
_publ_author_name
'Sures, Dylan J.'
'Molina, Pedro I.'
'Mir\'o, Pere'
'Zakharov, Lev N.'
'Nyman, May'

_publ_section_title
;
 Cesium salts of niobo-tungstate isopolyanions with intermediate group
 V--group VI character
;
_journal_issue 2
_journal_name_full 'New J. Chem.'
_journal_page_first 928
_journal_paper_doi 10.1039/C5NJ02914G
_journal_volume 40
_journal_year 2016
_chemical_formula_moiety 'Cs3Na[Nb2W4O19] 10H2O'
_chemical_formula_sum 'Cs3 H20 Na Nb2 O29 W4'
_chemical_formula_weight 1827.10
_chemical_name_systematic
;
 ?
;
_space_group_crystal_system trigonal
_space_group_IT_number 146
_space_group_name_Hall 'R 3'
_space_group_name_H-M_alt 'R 3 :H'
_symmetry_space_group_name_Hall 'R 3'
_symmetry_space_group_name_H-M 'R 3 :H'
_audit_creation_method SHELXL-2013
_audit_update_record
;
2015-11-15 deposited with the CCDC.
2015-12-18 downloaded from the CCDC.
;
_cell_angle_alpha 90
_cell_angle_beta 90
_cell_angle_gamma 120
_cell_formula_units_Z 3
_cell_length_a 11.6472(15)
_cell_length_b 11.6472(15)
_cell_length_c 19.117(2)
_cell_measurement_reflns_used 3117
_cell_measurement_temperature 173(2)
_cell_measurement_theta_max 27.5
_cell_measurement_theta_min 2.28
_cell_volume 2245.9(5)
_computing_cell_refinement 'Bruker SAINT'
_computing_data_collection 'Bruker APEX2'
_computing_data_reduction 'Bruker SAINT'
_computing_molecular_graphics 'Bruker SHELXTL'
_computing_publication_material 'Bruker SHELXTL'
_computing_structure_refinement 'SHELXL-2013 (Sheldrick 2013)'
_computing_structure_solution 'SHELXS-97 (Sheldrick 2008)'
_diffrn_ambient_temperature 173(2)
_diffrn_measured_fraction_theta_full 1.000
_diffrn_measured_fraction_theta_max 0.948
_diffrn_measurement_device_type 'Bruker APEX-II CCD'
_diffrn_measurement_method '\f and \w scans'
_diffrn_radiation_type MoK\a
_diffrn_radiation_wavelength 0.71073
_diffrn_reflns_av_R_equivalents 0.0586
_diffrn_reflns_av_unetI/netI 0.0566
_diffrn_reflns_laue_measured_fraction_full 1.000
_diffrn_reflns_laue_measured_fraction_max 0.948
_diffrn_reflns_limit_h_max 15
_diffrn_reflns_limit_h_min -15
_diffrn_reflns_limit_k_max 15
_diffrn_reflns_limit_k_min -15
_diffrn_reflns_limit_l_max 26
_diffrn_reflns_limit_l_min -26
_diffrn_reflns_number 12477
_diffrn_reflns_point_group_measured_fraction_full 1.000
_diffrn_reflns_point_group_measured_fraction_max 0.948
_diffrn_reflns_theta_full 25.242
_diffrn_reflns_theta_max 30.117
_diffrn_reflns_theta_min 2.283
_diffrn_source 'sealed tube'
_exptl_absorpt_coefficient_mu 19.752
_exptl_absorpt_correction_T_max 0.7460
_exptl_absorpt_correction_T_min 0.5553
_exptl_absorpt_correction_type multi-scan
_exptl_absorpt_process_details SADABS
_exptl_crystal_colour colorless
_exptl_crystal_density_diffrn 4.053
_exptl_crystal_description cut-block
_exptl_crystal_F_000 2418
_exptl_crystal_size_max 0.090
_exptl_crystal_size_mid 0.070
_exptl_crystal_size_min 0.040
_refine_diff_density_max 1.192
_refine_diff_density_min -1.075
_refine_diff_density_rms 0.265
_refine_ls_abs_structure_details
;
 Refined as an inversion twin.
;
_refine_ls_abs_structure_Flack 0.35(2)
_refine_ls_extinction_coef 0.000042(17)
_refine_ls_extinction_expression Fc^*^=kFc[1+0.001xFc^2^\l^3^/sin(2\q)]^-1/4^
_refine_ls_extinction_method SHELXL
_refine_ls_goodness_of_fit_ref 1.006
_refine_ls_hydrogen_treatment undef
_refine_ls_matrix_type full
_refine_ls_number_parameters 120
_refine_ls_number_reflns 2686
_refine_ls_number_restraints 1
_refine_ls_restrained_S_all 1.006
_refine_ls_R_factor_all 0.0497
_refine_ls_R_factor_gt 0.0325
_refine_ls_shift/su_max 0.001
_refine_ls_shift/su_mean 0.000
_refine_ls_structure_factor_coef Fsqd
_refine_ls_weighting_details 'w=1/[\s^2^(Fo^2^)+(0.0218P)^2^] where P=(Fo^2^+2Fc^2^)/3'
_refine_ls_weighting_scheme calc
_refine_ls_wR_factor_gt 0.0537
_refine_ls_wR_factor_ref 0.0581
_reflns_Friedel_coverage 1.000
_reflns_friedel_fraction_full 1.000
_reflns_friedel_fraction_max 0.948
_reflns_number_gt 2220
_reflns_number_total 2686
_reflns_threshold_expression 'I > 2\s(I)'
_cod_data_source_file c5nj02914g2.cif
_cod_data_source_block mo_mayr146_0m
_cod_depositor_comments 'Adding full bibliography for 7055247--7055249.cif.'
_cod_original_cell_volume 2245.9(6)
_cod_original_formula_sum 'H20 Cs3 Na Nb2 O29 W4'
_cod_database_code 7055247
_shelx_space_group_comment
;
The symmetry employed for this shelxl refinement is uniquely defined
by the following loop, which should always be used as a source of
symmetry information in preference to the above space-group names.
They are only intended as comments.
;
_shelx_estimated_absorpt_t_min 0.269
_shelx_estimated_absorpt_t_max 0.505
_shelxl_version_number 2013-4

loop_
_space_group_symop_operation_xyz
'x, y, z'
'-y, x-y, z'
'-x+y, -x, z'
'x+2/3, y+1/3, z+1/3'
'-y+2/3, x-y+1/3, z+1/3'
'-x+y+2/3, -x+1/3, z+1/3'
'x+1/3, y+2/3, z+2/3'
'-y+1/3, x-y+2/3, z+2/3'
'-x+y+1/3, -x+2/3, z+2/3'

loop_
_atom_site_label
_atom_site_type_symbol
_atom_site_fract_x
_atom_site_fract_y
_atom_site_fract_z
_atom_site_U_iso_or_equiv
_atom_site_adp_type
_atom_site_occupancy
_atom_site_site_symmetry_order
_atom_site_calc_flag
_atom_site_refinement_flags_posn
_atom_site_refinement_flags_adp
_atom_site_refinement_flags_occupancy
W1 W -0.52317(7) 0.23845(7) 1.00049(3) 0.01766(18) Uani 0.767 1 d . . P
Nb1 Nb -0.52317(7) 0.23845(7) 1.00049(3) 0.01766(18) Uani 0.233 1 d . . P
W2 W -0.42883(8) 0.14229(8) 0.85800(3) 0.0173(2) Uani 0.566 1 d . . P
Nb2 Nb -0.42883(8) 0.14229(8) 0.85800(3) 0.0173(2) Uani 0.434 1 d . . P
Cs1 Cs -0.86325(10) 0.27364(10) 0.97183(6) 0.0330(2) Uani 1 1 d . . .
Na1 Na -0.6667 0.6667 0.9269(5) 0.022(2) Uani 1 3 d S T P
O1 O -0.3333 0.3333 0.9307(11) 0.012(2) Uani 1 3 d S T P
O2 O -0.3324(10) 0.1032(9) 0.9317(6) 0.021(3) Uani 1 1 d . . .
O3 O -0.5638(10) 0.1035(9) 0.9315(6) 0.020(3) Uani 1 1 d . . .
O4 O -0.4113(9) 0.1783(10) 1.0451(6) 0.020(3) Uani 1 1 d . . .
O5 O -0.2548(10) 0.2570(10) 0.8147(7) 0.022(3) Uani 1 1 d . . .
O6 O -0.6681(12) 0.1664(12) 1.0510(6) 0.035(3) Uani 1 1 d . . .
O7 O -0.5002(11) -0.0001(11) 0.8061(6) 0.024(3) Uani 1 1 d . . .
O1S O -0.8082(11) 0.0964(11) 0.8618(7) 0.034(4) Uani 1 1 d . . .
O2S O -0.7614(11) 0.7610(11) 0.8506(7) 0.043(3) Uani 1 1 d . . .
O3S O -0.5698(11) 0.8599(10) 1.0025(6) 0.027(3) Uani 1 1 d . . .
O4S O -1.0000 0.0000 1.0577(11) 0.067(7) Uani 1 3 d S T P

loop_
_atom_site_aniso_label
_atom_site_aniso_U_11
_atom_site_aniso_U_22
_atom_site_aniso_U_33
_atom_site_aniso_U_23
_atom_site_aniso_U_13
_atom_site_aniso_U_12
W1 0.0197(4) 0.0220(4) 0.0103(4) 0.0019(3) 0.0034(3) 0.0097(3)
Nb1 0.0197(4) 0.0220(4) 0.0103(4) 0.0019(3) 0.0034(3) 0.0097(3)
W2 0.0205(4) 0.0176(4) 0.0129(5) -0.0002(4) -0.0003(4) 0.0089(4)
Nb2 0.0205(4) 0.0176(4) 0.0129(5) -0.0002(4) -0.0003(4) 0.0089(4)
Cs1 0.0318(5) 0.0390(6) 0.0308(6) -0.0052(5) -0.0027(5) 0.0196(5)
Na1 0.023(3) 0.023(3) 0.020(6) 0.000 0.000 0.0113(15)
O1 0.013(3) 0.013(3) 0.010(6) 0.000 0.000 0.0065(17)
O2 0.028(6) 0.018(5) 0.019(6) 0.003(5) -0.006(5) 0.013(5)
O3 0.025(6) 0.017(5) 0.015(6) 0.004(5) 0.005(5) 0.007(5)
O4 0.022(6) 0.022(6) 0.015(7) 0.009(5) 0.006(5) 0.010(5)
O5 0.022(6) 0.025(6) 0.021(7) -0.001(5) 0.000(5) 0.014(5)
O6 0.034(7) 0.044(8) 0.028(7) 0.012(6) 0.013(5) 0.020(6)
O7 0.031(7) 0.024(6) 0.014(6) -0.001(5) -0.004(5) 0.012(5)
O1S 0.039(7) 0.045(8) 0.013(6) -0.001(5) -0.001(5) 0.018(7)
O2S 0.044(7) 0.045(7) 0.043(8) 0.014(6) -0.010(6) 0.025(6)
O3S 0.032(7) 0.014(6) 0.031(8) 0.004(6) 0.003(5) 0.009(5)
O4S 0.086(11) 0.086(11) 0.028(13) 0.000 0.000 0.043(6)

loop_
_atom_type_symbol
_atom_type_description
_atom_type_scat_dispersion_real
_atom_type_scat_dispersion_imag
_atom_type_scat_source
O O 0.0106 0.0060 'International Tables Vol C Tables 4.2.6.8 and 6.1.1.4'
H H 0.0000 0.0000 'International Tables Vol C Tables 4.2.6.8 and 6.1.1.4'
Na Na 0.0362 0.0249 'International Tables Vol C Tables 4.2.6.8 and 6.1.1.4'
Cs Cs -0.3680 2.1192 'International Tables Vol C Tables 4.2.6.8 and 6.1.1.4'
W W -0.8490 6.8722 'International Tables Vol C Tables 4.2.6.8 and 6.1.1.4'
Nb Nb -2.0727 0.6215 'International Tables Vol C Tables 4.2.6.8 and 6.1.1.4'

loop_
_geom_angle_atom_site_label_1
_geom_angle_atom_site_label_2
_geom_angle_atom_site_label_3
_geom_angle
_geom_angle_site_symmetry_1
_geom_angle_site_symmetry_3
O6 W1 O2 101.2(5) . 3_455
O6 W1 O3 101.6(5) . .
O2 W1 O3 88.1(6) 3_455 .
O6 W1 O4 104.1(5) . .
O2 W1 O4 154.7(4) 3_455 .
O3 W1 O4 86.6(5) . .
O6 W1 O4 104.0(5) . 3_455
O2 W1 O4 86.7(5) 3_455 3_455
O3 W1 O4 154.3(4) . 3_455
O4 W1 O4 87.4(6) . 3_455
O6 W1 O1 178.5(6) . .
O2 W1 O1 77.7(4) 3_455 .
O3 W1 O1 77.4(4) . .
O4 W1 O1 77.0(5) . .
O4 W1 O1 76.9(5) 3_455 .
O6 W1 Cs1 52.7(4) . 3_345
O2 W1 Cs1 97.4(3) 3_455 3_345
O3 W1 Cs1 48.9(3) . 3_345
O4 W1 Cs1 97.7(3) . 3_345
O4 W1 Cs1 156.7(3) 3_455 3_345
O1 W1 Cs1 126.4(3) . 3_345
O6 W1 Cs1 52.5(4) . .
O2 W1 Cs1 48.7(3) 3_455 .
O3 W1 Cs1 97.5(3) . .
O4 W1 Cs1 156.6(3) . .
O4 W1 Cs1 97.8(3) 3_455 .
O1 W1 Cs1 126.4(3) . .
Cs1 W1 Cs1 69.07(3) 3_345 .
O7 W2 O5 103.7(5) . 3_455
O7 W2 O5 104.2(5) . .
O5 W2 O5 87.5(6) 3_455 .
O7 W2 O3 103.9(5) . .
O5 W2 O3 87.0(4) 3_455 .
O5 W2 O3 151.9(4) . .
O7 W2 O2 103.9(5) . .
O5 W2 O2 152.4(4) 3_455 .
O5 W2 O2 86.9(5) . .
O3 W2 O2 85.4(5) . .
O7 W2 O1 178.9(6) . .
O5 W2 O1 77.0(5) 3_455 .
O5 W2 O1 76.7(5) . .
O3 W2 O1 75.3(4) . .
O2 W2 O1 75.3(4) . .
O2S Cs1 O4S 162.4(4) 2_575 .
O2S Cs1 O1S 83.1(3) 2_575 .
O4S Cs1 O1S 81.8(4) . .
O2S Cs1 O1S 83.3(3) 2_575 2_465
O4S Cs1 O1S 81.7(4) . 2_465
O1S Cs1 O1S 62.4(4) . 2_465
O2S Cs1 O7 127.8(3) 2_575 4_455
O4S Cs1 O7 69.9(4) . 4_455
O1S Cs1 O7 138.0(3) . 4_455
O1S Cs1 O7 137.8(3) 2_465 4_455
O2S Cs1 O2 72.8(3) 2_575 3_455
O4S Cs1 O2 105.91(19) . 3_455
O1S Cs1 O2 56.8(3) . 3_455
O1S Cs1 O2 116.4(3) 2_465 3_455
O7 Cs1 O2 101.3(3) 4_455 3_455
O2S Cs1 O3 72.9(3) 2_575 2_465
O4S Cs1 O3 106.0(2) . 2_465
O1S Cs1 O3 116.3(3) . 2_465
O1S Cs1 O3 56.9(3) 2_465 2_465
O7 Cs1 O3 101.3(3) 4_455 2_465
O2 Cs1 O3 145.6(3) 3_455 2_465
O2S Cs1 O6 122.4(3) 2_575 .
O4S Cs1 O6 60.3(2) . .
O1S Cs1 O6 71.1(3) . .
O1S Cs1 O6 123.2(3) 2_465 .
O7 Cs1 O6 68.1(3) 4_455 .
O2 Cs1 O6 49.8(3) 3_455 .
O3 Cs1 O6 164.5(3) 2_465 .
O2S Cs1 O6 122.6(3) 2_575 2_465
O4S Cs1 O6 60.3(2) . 2_465
O1S Cs1 O6 123.1(3) . 2_465
O1S Cs1 O6 70.9(3) 2_465 2_465
O7 Cs1 O6 68.1(3) 4_455 2_465
O2 Cs1 O6 164.4(3) 3_455 2_465
O3 Cs1 O6 50.0(3) 2_465 2_465
O6 Cs1 O6 114.6(4) . 2_465
O2S Cs1 O3S 63.6(3) 2_575 3_355
O4S Cs1 O3S 130.6(3) . 3_355
O1S Cs1 O3S 109.5(2) . 3_355
O1S Cs1 O3S 146.9(4) 2_465 3_355
O7 Cs1 O3S 71.1(3) 4_455 3_355
O2 Cs1 O3S 54.6(2) 3_455 3_355
O3 Cs1 O3S 110.3(3) 2_465 3_355
O6 Cs1 O3S 77.7(3) . 3_355
O6 Cs1 O3S 127.2(3) 2_465 3_355
O2S Cs1 O3S 63.7(3) 2_575 2_575
O4S Cs1 O3S 130.7(3) . 2_575
O1S Cs1 O3S 146.7(4) . 2_575
O1S Cs1 O3S 109.6(2) 2_465 2_575
O7 Cs1 O3S 71.1(3) 4_455 2_575
O2 Cs1 O3S 110.3(3) 3_455 2_575
O3 Cs1 O3S 54.6(2) 2_465 2_575
O6 Cs1 O3S 127.1(3) . 2_575
O6 Cs1 O3S 77.9(3) 2_465 2_575
O3S Cs1 O3S 58.0(3) 3_355 2_575
O2S Cs1 Na1 36.2(2) 2_575 .
O4S Cs1 Na1 161.5(3) . .
O1S Cs1 Na1 113.8(2) . .
O1S Cs1 Na1 113.9(2) 2_465 .
O7 Cs1 Na1 91.6(2) 4_455 .
O2 Cs1 Na1 76.94(18) 3_455 .
O3 Cs1 Na1 76.91(19) 2_465 .
O6 Cs1 Na1 113.6(2) . .
O6 Cs1 Na1 113.7(2) 2_465 .
O3S Cs1 Na1 36.6(2) 3_355 .
O3S Cs1 Na1 36.6(2) 2_575 .
O2S Na1 O2S 87.0(5) 2_575 .
O2S Na1 O2S 87.0(5) 2_575 3_355
O2S Na1 O2S 87.0(5) . 3_355
O2S Na1 O3S 179.2(6) 2_575 .
O2S Na1 O3S 92.5(4) . .
O2S Na1 O3S 92.4(4) 3_355 .
O2S Na1 O3S 92.5(4) 2_575 2_575
O2S Na1 O3S 92.4(4) . 2_575
O2S Na1 O3S 179.2(6) 3_355 2_575
O3S Na1 O3S 88.1(5) . 2_575
O2S Na1 O3S 92.4(4) 2_575 3_355
O2S Na1 O3S 179.2(6) . 3_355
O2S Na1 O3S 92.5(4) 3_355 3_355
O3S Na1 O3S 88.1(5) . 3_355
O3S Na1 O3S 88.1(5) 2_575 3_355
O2S Na1 Cs1 121.1(3) 2_575 2_575
O2S Na1 Cs1 121.2(3) . 2_575
O2S Na1 Cs1 49.6(3) 3_355 2_575
O3S Na1 Cs1 58.7(3) . 2_575
O3S Na1 Cs1 131.2(4) 2_575 2_575
O3S Na1 Cs1 58.8(3) 3_355 2_575
O2S Na1 Cs1 49.6(3) 2_575 .
O2S Na1 Cs1 121.1(3) . .
O2S Na1 Cs1 121.2(3) 3_355 .
O3S Na1 Cs1 131.2(4) . .
O3S Na1 Cs1 58.8(3) 2_575 .
O3S Na1 Cs1 58.7(3) 3_355 .
Cs1 Na1 Cs1 115.64(9) 2_575 .
O2S Na1 Cs1 121.2(3) 2_575 3_355
O2S Na1 Cs1 49.6(3) . 3_355
O2S Na1 Cs1 121.1(3) 3_355 3_355
O3S Na1 Cs1 58.8(3) . 3_355
O3S Na1 Cs1 58.7(3) 2_575 3_355
O3S Na1 Cs1 131.2(4) 3_355 3_355
Cs1 Na1 Cs1 115.63(9) 2_575 3_355
Cs1 Na1 Cs1 115.64(9) . 3_355
Nb1 O1 W1 0.00(3) 2_565 2_565
Nb1 O1 Nb1 90.6(6) 2_565 3_455
W1 O1 Nb1 90.6(6) 2_565 3_455
Nb1 O1 W1 90.6(6) 2_565 3_455
W1 O1 W1 90.6(6) 2_565 3_455
Nb1 O1 W1 0.00(4) 3_455 3_455
Nb1 O1 W1 90.6(6) 2_565 .
W1 O1 W1 90.6(6) 2_565 .
Nb1 O1 W1 90.6(6) 3_455 .
W1 O1 W1 90.6(6) 3_455 .
Nb1 O1 W2 90.09(3) 2_565 .
W1 O1 W2 90.09(3) 2_565 .
Nb1 O1 W2 179.1(8) 3_455 .
W1 O1 W2 179.1(8) 3_455 .
W1 O1 W2 90.11(3) . .
Nb1 O1 Nb2 90.11(3) 2_565 2_565
W1 O1 Nb2 90.11(3) 2_565 2_565
Nb1 O1 Nb2 90.09(3) 3_455 2_565
W1 O1 Nb2 90.09(3) 3_455 2_565
W1 O1 Nb2 179.1(8) . 2_565
W2 O1 Nb2 89.2(6) . 2_565
Nb1 O1 W2 90.11(3) 2_565 2_565
W1 O1 W2 90.11(3) 2_565 2_565
Nb1 O1 W2 90.09(3) 3_455 2_565
W1 O1 W2 90.09(3) 3_455 2_565
W1 O1 W2 179.1(8) . 2_565
W2 O1 W2 89.2(6) . 2_565
Nb2 O1 W2 0.00(2) 2_565 2_565
Nb1 O1 Nb2 179.1(8) 2_565 3_455
W1 O1 Nb2 179.1(8) 2_565 3_455
Nb1 O1 Nb2 90.11(3) 3_455 3_455
W1 O1 Nb2 90.11(3) 3_455 3_455
W1 O1 Nb2 90.09(3) . 3_455
W2 O1 Nb2 89.2(6) . 3_455
Nb2 O1 Nb2 89.2(6) 2_565 3_455
W2 O1 Nb2 89.2(6) 2_565 3_455
Nb1 O1 W2 179.1(8) 2_565 3_455
W1 O1 W2 179.1(8) 2_565 3_455
Nb1 O1 W2 90.11(3) 3_455 3_455
W1 O1 W2 90.11(3) 3_455 3_455
W1 O1 W2 90.09(3) . 3_455
W2 O1 W2 89.2(6) . 3_455
Nb2 O1 W2 89.2(6) 2_565 3_455
W2 O1 W2 89.2(6) 2_565 3_455
Nb2 O1 W2 0.00(4) 3_455 3_455
Nb1 O2 W1 0.00(2) 2_565 2_565
Nb1 O2 W2 116.9(5) 2_565 .
W1 O2 W2 116.9(5) 2_565 .
Nb1 O2 Cs1 105.2(4) 2_565 2_565
W1 O2 Cs1 105.2(4) 2_565 2_565
W2 O2 Cs1 137.8(4) . 2_565
W1 O3 W2 117.2(5) . .
W1 O3 Cs1 105.0(4) . 3_345
W2 O3 Cs1 137.9(4) . 3_345
W1 O4 Nb1 115.5(5) . 2_565
W1 O4 W1 115.5(5) . 2_565
Nb1 O4 W1 0.00(5) 2_565 2_565
Nb2 O5 W2 0.00(5) 2_565 2_565
Nb2 O5 W2 117.0(6) 2_565 .
W2 O5 W2 117.0(6) 2_565 .
W1 O6 Cs1 103.7(5) . .
W1 O6 Cs1 103.4(5) . 3_345
Cs1 O6 Cs1 87.8(3) . 3_345
W2 O7 Cs1 135.3(5) . 7_544
Cs1 O1S Cs1 95.4(3) . 3_345
Na1 O2S Cs1 94.2(4) . 3_355
Na1 O3S Cs1 84.7(3) . 2_575
Na1 O3S Cs1 84.6(3) . 3_355
Cs1 O3S Cs1 160.6(4) 2_575 3_355
Cs1 O4S Cs1 96.2(4) 3_345 2_465
Cs1 O4S Cs1 96.2(4) 3_345 .
Cs1 O4S Cs1 96.2(4) 2_465 .

loop_
_geom_bond_atom_site_label_1
_geom_bond_atom_site_label_2
_geom_bond_distance
_geom_bond_site_symmetry_2
W1 O6 1.752(12) .
W1 O2 1.919(10) 3_455
W1 O3 1.921(10) .
W1 O4 1.957(10) .
W1 O4 1.965(10) 3_455
W1 O1 2.334(12) .
W1 Cs1 4.2156(13) 3_345
W1 Cs1 4.2169(13) .
W2 O7 1.746(11) .
W2 O5 1.946(11) 3_455
W2 O5 1.967(11) .
W2 O3 1.985(11) .
W2 O2 1.992(10) .
W2 O1 2.376(12) .
Cs1 O2S 3.098(13) 2_575
Cs1 O4S 3.212(11) .
Cs1 O1S 3.228(12) .
Cs1 O1S 3.236(12) 2_465
Cs1 O7 3.259(11) 4_455
Cs1 O2 3.285(9) 3_455
Cs1 O3 3.289(10) 2_465
Cs1 O6 3.443(12) .
Cs1 O6 3.449(13) 2_465
Cs1 O3S 3.481(11) 3_355
Cs1 O3S 3.485(11) 2_575
Cs1 Na1 4.057(2) .
Na1 O2S 2.400(12) 2_575
Na1 O2S 2.400(12) .
Na1 O2S 2.400(12) 3_355
Na1 O3S 2.427(13) .
Na1 O3S 2.427(13) 2_575
Na1 O3S 2.427(13) 3_355
Na1 Cs1 4.057(2) 2_575
Na1 Cs1 4.057(2) 3_355
O1 Nb1 2.334(12) 2_565
O1 W1 2.334(12) 2_565
O1 Nb1 2.334(12) 3_455
O1 W1 2.334(12) 3_455
O1 Nb2 2.376(12) 2_565
O1 W2 2.376(12) 2_565
O1 Nb2 2.376(12) 3_455
O1 W2 2.376(12) 3_455
O2 Nb1 1.919(10) 2_565
O2 W1 1.919(10) 2_565
O2 Cs1 3.285(9) 2_565
O3 Cs1 3.289(10) 3_345
O4 Nb1 1.965(10) 2_565
O4 W1 1.965(10) 2_565
O5 Nb2 1.946(11) 2_565
O5 W2 1.946(11) 2_565
O6 Cs1 3.449(13) 3_345
O7 Cs1 3.259(11) 7_544
O1S Cs1 3.236(12) 3_345
O2S Cs1 3.099(13) 3_355
O3S Cs1 3.481(11) 2_575
O3S Cs1 3.485(11) 3_355
O4S Cs1 3.212(11) 3_345
O4S Cs1 3.212(11) 2_465

loop_
_geom_torsion_atom_site_label_1
_geom_torsion_atom_site_label_2
_geom_torsion_atom_site_label_3
_geom_torsion_atom_site_label_4
_geom_torsion
_geom_torsion_site_symmetry_1
_geom_torsion_site_symmetry_4
O2 W1 O6 Cs1 -0.2(5) 3_455 .
O3 W1 O6 Cs1 -90.6(4) . .
O4 W1 O6 Cs1 180.0(4) . .
O4 W1 O6 Cs1 89.1(5) 3_455 .
Cs1 W1 O6 Cs1 -91.1(5) 3_345 .
O2 W1 O6 Cs1 90.8(4) 3_455 3_345
O3 W1 O6 Cs1 0.5(5) . 3_345
O4 W1 O6 Cs1 -89.0(5) . 3_345
O4 W1 O6 Cs1 -179.8(4) 3_455 3_345
Cs1 W1 O6 Cs1 91.1(5) . 3_345
O5 W2 O7 Cs1 45.6(8) 3_455 7_544
O5 W2 O7 Cs1 -45.3(8) . 7_544
O3 W2 O7 Cs1 135.8(7) . 7_544
O2 W2 O7 Cs1 -135.6(7) . 7_544
